data_7211667
loop_
_publ_author_name
'Das, Madhab C.'
'Ghosh, Sujit K.'
'Bharadwaj, Parimal K.'

_publ_section_title
;
 Diversity of binding of sulfate and nitrate anions with laterally
 asymmetric aza cryptands
;
_journal_issue 2
_journal_name_full CrystEngComm
_journal_page_first 413
_journal_paper_doi 10.1039/b912264h
_journal_volume 12
_journal_year 2010
_chemical_formula_moiety 'C33 H54 N8 O18 S'
_chemical_formula_sum 'C33 H54 N8 O18 S'
_chemical_formula_weight 882.90
_chemical_name_systematic
;
?
;
_space_group_IT_number 14
_symmetry_cell_setting monoclinic
_symmetry_space_group_name_Hall '-P 2yn'
_symmetry_space_group_name_H-M 'P 1 21/n 1'
_atom_sites_solution_hydrogens geom
_atom_sites_solution_primary direct
_atom_sites_solution_secondary difmap
_audit_creation_method SHELXL-97
_cell_angle_alpha 90.00
_cell_angle_beta 98.869(6)
_cell_angle_gamma 90.00
_cell_formula_units_Z 4
_cell_length_a 9.810(3)
_cell_length_b 25.932(6)
_cell_length_c 16.314(5)
_cell_measurement_temperature 100(1)
_cell_measurement_theta_max 28.4
_cell_measurement_theta_min 2.0
_cell_volume 4101(2)
_computing_cell_refinement 'SAINT 6.45 ( Bruker, 2003)'
_computing_data_collection 'SMART 5.628 (Bruker, 2003)'
_computing_data_reduction 'SAINT 6.45 (Bruker, 2003)'
_computing_molecular_graphics 'Diamond 2.1e'
_computing_structure_refinement 'SHELXL-97 (Sheldrick, 1997)'
_computing_structure_solution SIR-97
_diffrn_ambient_temperature 100(1)
_diffrn_measured_fraction_theta_full 0.990
_diffrn_measured_fraction_theta_max 0.990
_diffrn_measurement_device_type 'Bruker SMART APEX'
_diffrn_measurement_method /w-scans
_diffrn_radiation_monochromator graphite
_diffrn_radiation_source 'fine-focus sealed tube'
_diffrn_radiation_type MoK\a
_diffrn_radiation_wavelength 0.71069
_diffrn_reflns_av_R_equivalents 0.0613
_diffrn_reflns_av_sigmaI/netI 0.0789
_diffrn_reflns_limit_h_max 12
_diffrn_reflns_limit_h_min -12
_diffrn_reflns_limit_k_max 34
_diffrn_reflns_limit_k_min -18
_diffrn_reflns_limit_l_max 21
_diffrn_reflns_limit_l_min -21
_diffrn_reflns_number 27061
_diffrn_reflns_theta_full 28.36
_diffrn_reflns_theta_max 28.36
_diffrn_reflns_theta_min 2.02
_exptl_absorpt_coefficient_mu 0.165
_exptl_absorpt_correction_T_max 0.9741
_exptl_absorpt_correction_T_min 0.9663
_exptl_absorpt_correction_type empirical
_exptl_absorpt_process_details 'SADABS 2.10 (Bruker 2003)'
_exptl_crystal_colour colorless
_exptl_crystal_density_diffrn 1.430
_exptl_crystal_density_method 'not measured'
_exptl_crystal_description block
_exptl_crystal_F_000 1872
_exptl_crystal_size_max 0.21
_exptl_crystal_size_mid 0.19
_exptl_crystal_size_min 0.16
_refine_diff_density_max 0.768
_refine_diff_density_min -0.457
_refine_diff_density_rms 0.117
_refine_ls_extinction_method none
_refine_ls_goodness_of_fit_ref 1.026
_refine_ls_hydrogen_treatment constr
_refine_ls_matrix_type full
_refine_ls_number_parameters 536
_refine_ls_number_reflns 10139
_refine_ls_number_restraints 0
_refine_ls_restrained_S_all 1.026
_refine_ls_R_factor_all 0.1123
_refine_ls_R_factor_gt 0.0787
_refine_ls_shift/su_max 0.000
_refine_ls_shift/su_mean 0.000
_refine_ls_structure_factor_coef Fsqd
_refine_ls_weighting_details 'calc w=1/[\s^2^(Fo^2^)+(0.2000P)^2^+0.0000P] where P=(Fo^2^+2Fc^2^)/3'
_refine_ls_weighting_scheme calc
_refine_ls_wR_factor_gt 0.1945
_refine_ls_wR_factor_ref 0.2255
_reflns_number_gt 5197
_reflns_number_total 10139
_reflns_threshold_expression >2sigma(I)
_cod_data_source_file b912264h.txt
_cod_data_source_block complex5
_cod_depositor_comments
;
The following automatic conversions were performed:

'_symmetry_cell_setting' value 'Monoclinic' changed to 'monoclinic'
according to /home/saulius/struct/CIF-dictionaries/cif_core.dic
dictionary named 'cif_core.dic' version 2.4.2 from 2011-04-26.

Automatic conversion script
Id: cif_fix_values 1891 2012-01-12 08:04:46Z andrius 

The value of atom 'O15' tag '_atom_site_aniso_U_12' was changed
from '0.0036)' to '0.003(6)'. The e.s.d. was determined based upon
the e.s.d.s of other values in the same column.

Robertas Stankevi\<c,
2015-03-19
;
_cod_original_sg_symbol_H-M 'P 21/n'
_cod_database_code 7211667

loop_
_symmetry_equiv_pos_as_xyz
'x, y, z'
'-x+1/2, y+1/2, -z+1/2'
'-x, -y, -z'
'x-1/2, -y-1/2, z-1/2'

loop_
_atom_site_label
_atom_site_type_symbol
_atom_site_fract_x
_atom_site_fract_y
_atom_site_fract_z
_atom_site_U_iso_or_equiv
_atom_site_adp_type
_atom_site_occupancy
_atom_site_symmetry_multiplicity
_atom_site_calc_flag
_atom_site_refinement_flags
S1 S 1.1867(4) -0.05037(10) -0.33122(17) 0.0432(12) Uani 1 1 d .
O1 O 0.5102(4) 0.32916(15) 0.0725(2) 0.0401(10) Uani 1 1 d .
O2 O 0.9137(4) 0.33313(15) 0.1567(2) 0.0411(10) Uani 1 1 d .
O3 O 0.7933(4) 0.33776(15) -0.0928(2) 0.0407(10) Uani 1 1 d .
O4 O 0.8935(3) 0.18337(14) 0.0244(2) 0.0349(9) Uani 1 1 d .
O5 O 0.6760(3) 0.18121(15) -0.0293(2) 0.0346(9) Uani 1 1 d .
O6 O 0.7363(3) 0.17881(15) 0.1039(2) 0.0348(9) Uani 1 1 d .
O7 O 1.1788(4) 0.08848(16) -0.0382(2) 0.0418(10) Uani 1 1 d .
O8 O 1.1314(4) 0.10256(18) -0.1711(2) 0.0475(11) Uani 1 1 d .
O9 O 1.3418(4) 0.08868(15) -0.1141(2) 0.0382(9) Uani 1 1 d .
O10 O 1.5445(13) -0.0155(6) -0.3239(5) 0.045(8) Uani 1 1 d .
O11 O 1.6894(5) -0.0386(2) -0.2154(4) 0.0386(16) Uani 1 1 d .
O12 O 1.5164(8) 0.0113(2) -0.2050(4) 0.041(2) Uani 1 1 d .
O13 O 1.2454(7) -0.0021(3) -0.2760(4) 0.045(2) Uani 1 1 d .
H13 H 1.3264 0.0027 -0.2809 0.146 Uiso 1 1 calc R
O14 O 1.1992(9) -0.0388(2) -0.4151(4) 0.038(3) Uani 1 1 d .
O15 O 1.2683(15) -0.0921(3) -0.2902(7) 0.040(6) Uani 1 1 d .
O16 O 1.0518(7) -0.0577(4) -0.3222(4) 0.038(4) Uani 1 1 d .
OW1 O 1.6014(8) 0.0376(3) -0.4821(4) 0.046(3) Uani 1 1 d .
OW2 O 1.8519(15) 0.0409(4) -0.3218(6) 0.045(7) Uani 1 1 d .
N1 N 0.7815(4) 0.06623(18) 0.0262(3) 0.0318(10) Uani 1 1 d .
H1 H 0.7792 0.1012 0.0301 0.038 Uiso 1 1 calc R
N2 N 0.7265(5) 0.39718(19) 0.0466(3) 0.0342(12) Uani 1 1 d .
N3 N 0.4860(4) 0.11993(17) 0.0428(3) 0.0310(10) Uani 1 1 d .
H3C H 0.5504 0.1408 0.0268 0.037 Uiso 1 1 calc R
H3D H 0.4248 0.1121 -0.0025 0.037 Uiso 1 1 calc R
N4 N 0.9565(4) 0.12156(17) 0.1830(3) 0.0325(10) Uani 1 1 d .
H4A H 0.8873 0.1393 0.1530 0.039 Uiso 1 1 calc R
H4B H 0.9243 0.1086 0.2274 0.039 Uiso 1 1 calc R
N5 N 0.8740(4) 0.13117(18) -0.1284(3) 0.0337(11) Uani 1 1 d .
H5A H 0.9612 0.1215 -0.1312 0.040 Uiso 1 1 calc R
H5B H 0.8747 0.1488 -0.0809 0.040 Uiso 1 1 calc R
N6 N 0.7687(4) 0.18211(17) 0.0336(3) 0.0381(10) Uani 1 1 d .
N7 N 1.2172(5) 0.09319(17) -0.1077(3) 0.0349(11) Uani 1 1 d .
N8 N 1.5916(6) -0.0140(2) -0.2502(4) 0.0414(16) Uani 1 1 d .
C1 C 0.6398(5) 0.0453(2) 0.0205(4) 0.0349(13) Uani 1 1 d .
H1A H 0.6455 0.0088 0.0329 0.042 Uiso 1 1 calc R
H1B H 0.5932 0.0492 -0.0361 0.042 Uiso 1 1 calc R
C2 C 0.5537(5) 0.0713(2) 0.0786(3) 0.0330(12) Uani 1 1 d .
H2A H 0.4831 0.0474 0.0906 0.040 Uiso 1 1 calc R
H2B H 0.6124 0.0793 0.1305 0.040 Uiso 1 1 calc R
C3 C 0.4132(5) 0.1480(2) 0.1039(3) 0.0350(13) Uani 1 1 d .
C4 C 0.3648(5) 0.2009(2) 0.0723(3) 0.0320(12) Uani 1 1 d .
H3A H 0.4753 0.1516 0.1559 0.042 Uiso 1 1 calc R
H3B H 0.3344 0.1279 0.1143 0.042 Uiso 1 1 calc R
C5 C 0.2305(5) 0.2082(2) 0.0319(3) 0.0356(13) Uani 1 1 d .
H5 H 0.1702 0.1804 0.0226 0.043 Uiso 1 1 calc R
C6 C 0.1873(6) 0.2571(2) 0.0056(3) 0.0391(14) Uani 1 1 d .
H6 H 0.0974 0.2623 -0.0207 0.047 Uiso 1 1 calc R
C7 C 0.2783(6) 0.2986(2) 0.0185(3) 0.0385(14) Uani 1 1 d .
H7 H 0.2491 0.3315 0.0009 0.046 Uiso 1 1 calc R
C8 C 0.4104(5) 0.2909(2) 0.0571(3) 0.0343(13) Uani 1 1 d .
C9 C 0.4543(5) 0.2421(2) 0.0836(3) 0.0327(12) Uani 1 1 d .
H9 H 0.5448 0.2371 0.1092 0.039 Uiso 1 1 calc R
C10 C 0.4735(6) 0.3805(2) 0.0424(4) 0.0346(15) Uani 1 1 d .
H10A H 0.3903 0.3922 0.0621 0.055 Uiso 1 1 calc R
H10B H 0.4581 0.3812 -0.0178 0.055 Uiso 1 1 calc R
C11 C 0.5933(6) 0.4137(2) 0.0761(4) 0.0332(16) Uani 1 1 d .
H11A H 0.6062 0.4124 0.1363 0.060 Uiso 1 1 calc R
H11B H 0.5730 0.4491 0.0594 0.060 Uiso 1 1 calc R
C12 C 0.8685(5) 0.0450(2) 0.0991(3) 0.0337(12) Uani 1 1 d .
H12A H 0.8994 0.0110 0.0854 0.040 Uiso 1 1 calc R
H12B H 0.8133 0.0410 0.1431 0.040 Uiso 1 1 calc R
C13 C 0.9941(5) 0.0775(2) 0.1313(4) 0.0344(13) Uani 1 1 d .
H13A H 1.0628 0.0562 0.1644 0.041 Uiso 1 1 calc R
H13B H 1.0341 0.0909 0.0848 0.041 Uiso 1 1 calc R
C14 C 1.0697(5) 0.1580(2) 0.2126(3) 0.0334(12) Uani 1 1 d .
H14A H 1.1216 0.1653 0.1679 0.040 Uiso 1 1 calc R
H14B H 1.1319 0.1424 0.2577 0.040 Uiso 1 1 calc R
C15 C 1.0138(5) 0.2074(2) 0.2418(3) 0.0311(12) Uani 1 1 d .
C16B C 0.9794(5) 0.2108(2) 0.3221(3) 0.0370(13) Uani 1 1 d .
H16B H 0.9927 0.1827 0.3579 0.044 Uiso 1 1 calc R
C17 C 0.9253(6) 0.2565(2) 0.3475(3) 0.0388(14) Uani 1 1 d .
H17 H 0.9028 0.2587 0.4007 0.047 Uiso 1 1 calc R
C18 C 0.9042(6) 0.2984(2) 0.2959(3) 0.0379(13) Uani 1 1 d .
H18 H 0.8700 0.3290 0.3143 0.045 Uiso 1 1 calc R
C19 C 0.9350(5) 0.2944(2) 0.2151(3) 0.0337(12) Uani 1 1 d .
C20 C 0.9932(5) 0.2493(2) 0.1884(3) 0.0304(12) Uani 1 1 d .
H20 H 1.0177 0.2475 0.1356 0.036 Uiso 1 1 calc R
C21 C 0.8740(7) 0.3825(2) 0.1832(4) 0.0390(14) Uani 1 1 d .
H21A H 0.9467 0.3972 0.2235 0.051 Uiso 1 1 calc R
H21B H 0.7908 0.3799 0.2083 0.051 Uiso 1 1 calc R
C22 C 0.8491(6) 0.4153(2) 0.1067(4) 0.0386(15) Uani 1 1 d .
H22A H 0.9304 0.4146 0.0796 0.055 Uiso 1 1 calc R
H22B H 0.8341 0.4507 0.1224 0.055 Uiso 1 1 calc R
C23 C 0.8369(5) 0.0513(2) -0.0496(3) 0.0332(12) Uani 1 1 d .
H23A H 0.8117 0.0157 -0.0625 0.040 Uiso 1 1 calc R
H23B H 0.9368 0.0530 -0.0381 0.040 Uiso 1 1 calc R
C24 C 0.7874(6) 0.0844(2) -0.1264(3) 0.0403(14) Uani 1 1 d .
H24A H 0.7906 0.0642 -0.1760 0.048 Uiso 1 1 calc R
H24B H 0.6923 0.0946 -0.1260 0.048 Uiso 1 1 calc R
C25 C 0.8248(6) 0.1659(2) -0.1999(3) 0.0412(14) Uani 1 1 d .
H25A H 0.7250 0.1685 -0.2070 0.049 Uiso 1 1 calc R
H25B H 0.8498 0.1513 -0.2503 0.049 Uiso 1 1 calc R
C26 C 0.8876(6) 0.2198(2) -0.1862(3) 0.0369(13) Uani 1 1 d .
C27 C 1.0100(6) 0.2329(2) -0.2142(3) 0.0362(14) Uani 1 1 d .
H27 H 1.0569 0.2086 -0.2410 0.047 Uiso 1 1 calc R
C28 C 1.0613(6) 0.2825(3) -0.2018(3) 0.0328(16) Uani 1 1 d .
H28 H 1.1444 0.2909 -0.2191 0.055 Uiso 1 1 calc R
C29 C 0.9902(6) 0.3200(2) -0.1636(3) 0.0374(13) Uani 1 1 d .
H29 H 1.0225 0.3538 -0.1577 0.045 Uiso 1 1 calc R
C30 C 0.8688(5) 0.3052(2) -0.1344(3) 0.0333(12) Uani 1 1 d .
C31 C 0.8180(5) 0.2564(2) -0.1468(3) 0.0343(13) Uani 1 1 d .
H31 H 0.7358 0.2476 -0.1285 0.041 Uiso 1 1 calc R
C32 C 0.8364(6) 0.3903(2) -0.0819(4) 0.0435(15) Uani 1 1 d .
H32A H 0.8409 0.4063 -0.1352 0.052 Uiso 1 1 calc R
H32B H 0.9269 0.3923 -0.0484 0.052 Uiso 1 1 calc R
C33 C 0.7306(7) 0.4174(2) -0.0389(4) 0.0389(16) Uani 1 1 d .
H33A H 0.7516 0.4540 -0.0355 0.059 Uiso 1 1 calc R
H33B H 0.6402 0.4133 -0.0719 0.059 Uiso 1 1 calc R

loop_
_atom_site_aniso_label
_atom_site_aniso_U_11
_atom_site_aniso_U_22
_atom_site_aniso_U_33
_atom_site_aniso_U_23
_atom_site_aniso_U_13
_atom_site_aniso_U_12
S1 0.0587(8) 0.0351(5) 0.0321(5) 0.0043(6) -0.0014(4) 0.0014(4)
O1 0.036(2) 0.031(2) 0.052(2) -0.0008(18) 0.0032(18) 0.0046(18)
O2 0.057(3) 0.030(2) 0.038(2) 0.0006(17) 0.0124(19) 0.0005(19)
O3 0.043(2) 0.031(2) 0.048(2) -0.0010(18) 0.0054(19) -0.0062(19)
O4 0.0209(18) 0.037(2) 0.047(2) -0.0062(18) 0.0064(15) -0.0016(16)
O5 0.0257(18) 0.036(2) 0.040(2) -0.0031(17) -0.0015(16) 0.0020(16)
O6 0.0303(19) 0.039(2) 0.036(2) -0.0062(17) 0.0088(16) 0.0014(17)
O7 0.045(2) 0.050(3) 0.033(2) -0.0048(18) 0.0116(18) -0.002(2)
O8 0.030(2) 0.067(3) 0.043(2) 0.000(2) -0.0017(18) 0.012(2)
O9 0.0261(19) 0.047(2) 0.042(2) 0.0032(18) 0.0053(16) 0.0017(18)
O10 0.065(5) 0.041(5) 0.024(5) -0.010(4) -0.005(4) 0.002(4)
O11 0.056(4) 0.032(4) 0.025(4) 0.011(3) -0.004(3) 0.001(3)
O12 0.056(6) 0.042(4) 0.026(4) 0.006(3) 0.011(3) 0.002(3)
O13 0.059(4) 0.042(5) 0.033(4) 0.015(4) 0.006(3) -0.002(4)
O14 0.055(9) 0.038(4) 0.023(4) -0.007(3) 0.013(3) -0.003(3)
O15 0.056(7) 0.039(7) 0.026(7) 0.012(6) 0.006(6) 0.003(6)
O16 0.048(5) 0.033(5) 0.029(5) 0.016(4) -0.005(4) -0.003(4)
OW1 0.060(6) 0.045(6) 0.032(6) 0.015(5) 0.005(5) 0.001(5)
OW2 0.068(5) 0.040(5) 0.027(5) -0.016(4) 0.010(4) -0.003(4)
N1 0.030(2) 0.028(2) 0.036(2) -0.003(2) 0.0038(19) 0.004(2)
N2 0.041(3) 0.035(3) 0.028(3) -0.003(2) 0.010(2) -0.004(2)
N3 0.026(2) 0.031(2) 0.037(2) 0.001(2) 0.0068(18) 0.000(2)
N4 0.031(2) 0.032(3) 0.035(2) -0.001(2) 0.0085(19) -0.002(2)
N5 0.032(2) 0.034(3) 0.035(2) -0.003(2) 0.0059(19) 0.004(2)
N6 0.045(4) 0.037(4) 0.029(4) -0.010(3) -0.007(3) 0.002(3)
N7 0.034(3) 0.027(3) 0.045(3) -0.004(2) 0.010(2) -0.001(2)
N8 0.052(4) 0.040(4) 0.026(3) -0.012(3) -0.011(3) 0.003(3)
C1 0.036(3) 0.026(3) 0.042(3) -0.007(2) 0.005(2) -0.001(2)
C2 0.028(3) 0.031(3) 0.039(3) 0.000(2) -0.001(2) 0.001(2)
C3 0.030(3) 0.045(4) 0.031(3) -0.002(3) 0.009(2) 0.000(3)
C4 0.027(3) 0.041(3) 0.028(3) -0.001(2) 0.006(2) 0.005(3)
C5 0.029(3) 0.044(3) 0.036(3) 0.001(3) 0.011(2) -0.003(3)
C6 0.030(3) 0.053(4) 0.036(3) 0.005(3) 0.013(2) 0.008(3)
C7 0.038(3) 0.039(3) 0.041(3) 0.001(3) 0.012(2) 0.011(3)
C8 0.033(3) 0.035(3) 0.036(3) -0.007(2) 0.010(2) 0.000(3)
C9 0.029(3) 0.037(3) 0.032(3) -0.005(2) 0.002(2) 0.006(2)
C10 0.046(3) 0.035(3) 0.023(3) -0.005(2) 0.005(2) -0.003(2)
C11 0.044(4) 0.036(3) 0.022(4) -0.007(3) 0.013(3) 0.001(3)
C12 0.035(3) 0.027(3) 0.040(3) 0.001(2) 0.010(2) 0.007(2)
C13 0.027(3) 0.029(3) 0.047(3) -0.003(3) 0.004(2) 0.007(2)
C14 0.026(3) 0.036(3) 0.037(3) -0.001(2) -0.001(2) -0.003(2)
C15 0.026(3) 0.035(3) 0.033(3) -0.005(2) 0.006(2) -0.004(2)
C16B 0.034(3) 0.042(3) 0.035(3) 0.010(3) 0.006(2) -0.006(3)
C17 0.038(3) 0.048(4) 0.032(3) -0.003(3) 0.013(2) -0.003(3)
C18 0.037(3) 0.041(3) 0.037(3) -0.009(3) 0.010(2) -0.009(3)
C19 0.032(3) 0.034(3) 0.036(3) 0.002(2) 0.008(2) -0.008(3)
C20 0.034(3) 0.028(3) 0.028(3) -0.005(2) 0.005(2) -0.009(2)
C21 0.051(4) 0.026(3) 0.040(3) -0.006(3) 0.007(3) -0.002(3)
C22 0.050(4) 0.028(3) 0.037(4) -0.007(3) 0.002(3) -0.006(3)
C23 0.031(3) 0.030(3) 0.039(3) -0.007(2) 0.007(2) 0.003(2)
C24 0.041(3) 0.041(3) 0.039(3) -0.004(3) 0.007(3) 0.002(3)
C25 0.045(3) 0.041(3) 0.036(3) 0.007(3) 0.001(3) 0.005(3)
C26 0.033(3) 0.042(3) 0.034(3) 0.009(3) 0.000(2) 0.011(3)
C27 0.041(3) 0.036(4) 0.031(3) 0.009(3) 0.005(2) 0.002(3)
C28 0.037(3) 0.033(4) 0.028(3) 0.012(3) 0.006(3) 0.001(3)
C29 0.039(3) 0.040(3) 0.032(3) 0.007(3) 0.000(2) -0.003(3)
C30 0.024(3) 0.040(3) 0.034(3) 0.005(2) -0.002(2) 0.002(2)
C31 0.027(3) 0.037(3) 0.038(3) 0.006(3) 0.003(2) -0.002(2)
C32 0.043(3) 0.041(4) 0.045(3) 0.001(3) 0.002(3) -0.007(3)
C33 0.057(4) 0.033(3) 0.024(4) -0.003(3) -0.001(3) -0.007(3)

loop_
_atom_type_symbol
_atom_type_description
_atom_type_scat_dispersion_real
_atom_type_scat_dispersion_imag
_atom_type_scat_source
C C 0.0033 0.0016 'International Tables Vol C Tables 4.2.6.8 and 6.1.1.4'
H H 0.0000 0.0000 'International Tables Vol C Tables 4.2.6.8 and 6.1.1.4'
N N 0.0061 0.0033 'International Tables Vol C Tables 4.2.6.8 and 6.1.1.4'
O O 0.0106 0.0060 'International Tables Vol C Tables 4.2.6.8 and 6.1.1.4'
S S 0.1246 0.1234 'International Tables Vol C Tables 4.2.6.8 and 6.1.1.4'

loop_
_geom_angle_atom_site_label_1
_geom_angle_atom_site_label_2
_geom_angle_atom_site_label_3
_geom_angle
O14 S1 O13 107.4(3)
O14 S1 O15 118.6(5)
O15 S1 O13 101.5(6)
O16 S1 O13 108.6(5)
O16 S1 O14 111.1(5)
O16 S1 O15 108.8(6)
C8 O1 C10 117.6(4)
C19 O2 C21 117.7(4)
C30 O3 C32 118.4(4)
S1 O13 H13 109.5
C12 N1 C23 109.8(4)
C12 N1 C1 109.8(4)
C23 N1 C1 108.4(4)
C12 N1 H1 109.6
C23 N1 H1 109.6
C1 N1 H1 109.6
C33 N2 C22 111.3(5)
C33 N2 C11 110.1(5)
C22 N2 C11 110.2(5)
C3 N3 C2 112.1(4)
C3 N3 H3C 109.2
C2 N3 H3C 109.2
C3 N3 H3D 109.2
C2 N3 H3D 109.2
H3C N3 H3D 107.9
C14 N4 C13 115.6(4)
C14 N4 H4A 108.4
C13 N4 H4A 108.4
C14 N4 H4B 108.4
C13 N4 H4B 108.4
H4A N4 H4B 107.4
C24 N5 C25 113.2(4)
C24 N5 H5A 108.9
C25 N5 H5A 108.9
C24 N5 H5B 108.9
C25 N5 H5B 108.9
H5A N5 H5B 107.8
O6 N6 O4 120.4(4)
O6 N6 O5 119.7(4)
O4 N6 O5 119.8(4)
O9 N7 O8 119.5(5)
O9 N7 O7 120.0(5)
O8 N7 O7 120.5(4)
O11 N8 O10 126.6(7)
O11 N8 O12 118.4(6)
O10 N8 O12 114.3(7)
N1 C1 C2 113.9(4)
N1 C1 H1A 108.8
N1 C1 H1B 108.8
C2 C1 H1A 108.8
C2 C1 H1B 108.8
H1A C1 H1B 107.7
N3 C2 C1 112.5(4)
N3 C2 H2A 109.1
C1 C2 H2A 109.1
N3 C2 H2B 109.1
C1 C2 H2B 109.1
H2A C2 H2B 107.8
N3 C3 C4 111.7(4)
N3 C3 H3A 109.3
C4 C3 H3A 109.3
N3 C3 H3B 109.3
C4 C3 H3B 109.3
H3A C3 H3B 107.9
C9 C4 C5 119.7(5)
C9 C4 C3 119.8(5)
C5 C4 C3 120.5(5)
C6 C5 C4 119.5(6)
C6 C5 H5 120.2
C4 C5 H5 120.2
C5 C6 C7 120.2(5)
C5 C6 H6 119.9
C7 C6 H6 119.9
C8 C7 C6 119.8(6)
C8 C7 H7 120.1
C6 C7 H7 120.1
C7 C8 C9 120.3(5)
C7 C8 O1 124.9(5)
C9 C8 O1 114.8(5)
C4 C9 C8 120.4(5)
C4 C9 H9 119.8
C8 C9 H9 119.8
O1 C10 C11 105.3(5)
O1 C10 H10A 110.7
C11 C10 H10A 110.7
O1 C10 H10B 110.7
C11 C10 H10B 110.7
H10A C10 H10B 108.8
C10 C11 N2 112.8(5)
C10 C11 H11A 109.0
N2 C11 H11A 109.0
C10 C11 H11B 109.0
N2 C11 H11B 109.0
H11A C11 H11B 107.8
N1 C12 C13 114.5(4)
N1 C12 H12A 108.6
C13 C12 H12A 108.6
N1 C12 H12B 108.6
C13 C12 H12B 108.6
H12A C12 H12B 107.6
N4 C13 C12 111.1(4)
N4 C13 H13A 109.4
C12 C13 H13A 109.4
N4 C13 H13B 109.4
C12 C13 H13B 109.4
H13A C13 H13B 108.0
N4 C14 C15 110.9(4)
N4 C14 H14A 109.5
C15 C14 H14A 109.5
N4 C14 H14B 109.5
C15 C14 H14B 109.5
H14A C14 H14B 108.1
C20 C15 C16B 120.2(5)
C20 C15 C14 119.6(5)
C16B C15 C14 120.2(5)
C17 C16B C15 119.3(5)
C17 C16B H16B 120.3
C15 C16B H16B 120.3
C18 C17 C16B 121.5(5)
C18 C17 H17 119.3
C16B C17 H17 119.3
C17 C18 C19 119.1(5)
C17 C18 H18 120.5
C19 C18 H18 120.5
O2 C19 C20 114.7(5)
O2 C19 C18 124.4(5)
C20 C19 C18 120.8(5)
C15 C20 C19 119.0(5)
C15 C20 H20 120.5
C19 C20 H20 120.5
O2 C21 C22 105.9(5)
O2 C21 H21A 110.6
C22 C21 H21A 110.6
O2 C21 H21B 110.6
C22 C21 H21B 110.6
H21A C21 H21B 108.7
C21 C22 N2 112.2(5)
C21 C22 H22A 109.2
N2 C22 H22A 109.2
C21 C22 H22B 109.2
N2 C22 H22B 109.2
H22A C22 H22B 107.9
N1 C23 C24 115.1(4)
N1 C23 H23A 108.5
C24 C23 H23A 108.5
N1 C23 H23B 108.5
C24 C23 H23B 108.5
H23A C23 H23B 107.5
N5 C24 C23 111.4(4)
N5 C24 H24A 109.3
C23 C24 H24A 109.3
N5 C24 H24B 109.3
C23 C24 H24B 109.3
H24A C24 H24B 108.0
N5 C25 C26 111.2(4)
N5 C25 H25A 109.4
C26 C25 H25A 109.4
N5 C25 H25B 109.4
C26 C25 H25B 109.4
H25A C25 H25B 108.0
C31 C26 C27 119.8(6)
C31 C26 C25 118.5(5)
C27 C26 C25 121.6(5)
C28 C27 C26 119.5(6)
C28 C27 H27 120.2
C26 C27 H27 120.2
C27 C28 C29 121.1(5)
C27 C28 H28 119.4
C29 C28 H28 119.4
C28 C29 C30 117.9(6)
C28 C29 H29 121.1
C30 C29 H29 121.1
C31 C30 O3 115.5(5)
C31 C30 C29 120.9(5)
O3 C30 C29 123.5(5)
C30 C31 C26 120.6(5)
C30 C31 H31 119.7
C26 C31 H31 119.7
O3 C32 C33 106.8(5)
O3 C32 H32A 110.4
C33 C32 H32A 110.4
O3 C32 H32B 110.4
C33 C32 H32B 110.4
H32A C32 H32B 108.6
N2 C33 C32 112.9(5)
N2 C33 H33A 109.0
C32 C33 H33A 109.0
N2 C33 H33B 109.0
C32 C33 H33B 109.0
H33A C33 H33B 107.8

loop_
_geom_bond_atom_site_label_1
_geom_bond_atom_site_label_2
_geom_bond_distance
S1 O13 1.597(7)
S1 O14 1.424(6)
S1 O15 1.448(10)
S1 O16 1.367(7)
O1 C8 1.389(7)
O1 C10 1.446(7)
O2 C19 1.379(6)
O2 C21 1.425(7)
O3 C30 1.370(6)
O3 C32 1.431(7)
O4 N6 1.257(5)
O5 N6 1.262(5)
O6 N6 1.240(5)
O7 N7 1.255(6)
O8 N7 1.252(6)
O9 N7 1.249(6)
N1 C12 1.461(7)
N1 C23 1.478(7)
N1 C1 1.481(7)
N1 H1 0.9100
N2 C33 1.497(8)
N2 C22 1.505(7)
N2 C11 1.521(8)
N3 C3 1.500(6)
N3 C2 1.502(7)
N3 H3C 0.9000
N3 H3D 0.9000
N4 C14 1.482(7)
N4 C13 1.499(7)
N4 H4A 0.9000
N4 H4B 0.9000
N5 C24 1.484(7)
N5 C25 1.495(7)
N5 H5A 0.9000
N5 H5B 0.9000
N8 O11 1.217(7)
N8 O10 1.220(8)
N8 O12 1.299(8)
C1 C2 1.520(7)
C1 H1A 0.9700
C1 H1B 0.9700
C2 H2A 0.9700
C2 H2B 0.9700
C3 H3A 0.9700
C3 H3B 0.9700
C4 C9 1.377(8)
C4 C5 1.392(7)
C4 C3 1.517(8)
C5 C6 1.384(8)
C5 H5 0.9300
C6 H6 0.9300
C7 C6 1.394(8)
C7 H7 0.9300
C8 C7 1.365(8)
C8 C9 1.385(8)
C9 H9 0.9300
C10 C11 1.492(9)
C10 H10A 0.9700
C10 H10B 0.9700
C11 H11A 0.9700
C11 H11B 0.9700
C12 C13 1.518(8)
C12 H12A 0.9700
C12 H12B 0.9700
C13 H13A 0.9700
C13 H13B 0.9700
O13 H13 0.8200
C14 C15 1.500(7)
C14 H14A 0.9700
C14 H14B 0.9700
C16B C17 1.387(8)
C16B C15 1.405(7)
C16B H16B 0.9300
C17 H17 0.9300
C18 C17 1.369(8)
C18 H18 0.9300
C19 C20 1.399(7)
C19 C18 1.401(7)
C20 C15 1.389(7)
C20 H20 0.9300
C21 H21A 0.9700
C21 H21B 0.9700
C22 C21 1.498(8)
C22 H22A 0.9700
C22 H22B 0.9700
C23 H23A 0.9700
C23 H23B 0.9700
C24 C23 1.534(8)
C24 H24A 0.9700
C24 H24B 0.9700
C25 C26 1.529(8)
C25 H25A 0.9700
C25 H25B 0.9700
C26 C31 1.383(8)
C26 C27 1.391(8)
C27 H27 0.9300
C28 C27 1.383(9)
C28 H28 0.9300
C29 C28 1.399(9)
C29 H29 0.9300
C30 C31 1.365(7)
C30 C29 1.402(7)
C31 H31 0.9300
C32 C33 1.512(9)
C32 H32A 0.9700
C32 H32B 0.9700
C33 H33A 0.9700
C33 H33B 0.9700

loop_
_geom_torsion_atom_site_label_1
_geom_torsion_atom_site_label_2
_geom_torsion_atom_site_label_3
_geom_torsion_atom_site_label_4
_geom_torsion
C12 N1 C1 C2 78.8(6)
C23 N1 C1 C2 -161.4(4)
C3 N3 C2 C1 -174.2(4)
N1 C1 C2 N3 84.3(5)
C2 N3 C3 C4 171.0(4)
C9 C4 C3 N3 -84.5(6)
C5 C4 C3 N3 95.5(5)
C9 C4 C5 C6 -1.8(8)
C3 C4 C5 C6 178.2(5)
C4 C5 C6 C7 0.9(8)
C8 C7 C6 C5 0.1(8)
C9 C8 C7 C6 -0.2(8)
O1 C8 C7 C6 179.4(5)
C10 O1 C8 C7 -2.9(8)
C10 O1 C8 C9 176.7(5)
C5 C4 C9 C8 1.8(8)
C3 C4 C9 C8 -178.2(5)
C7 C8 C9 C4 -0.8(8)
O1 C8 C9 C4 179.6(5)
C8 O1 C10 C11 173.8(5)
O1 C10 C11 N2 60.7(7)
C33 N2 C11 C10 80.6(6)
C22 N2 C11 C10 -156.2(5)
C23 N1 C12 C13 84.1(5)
C1 N1 C12 C13 -156.9(4)
C14 N4 C13 C12 -175.7(4)
N1 C12 C13 N4 80.4(6)
C13 N4 C14 C15 163.8(4)
C19 C20 C15 C16B -1.4(7)
C19 C20 C15 C14 177.1(4)
C17 C16B C15 C20 -0.3(8)
C17 C16B C15 C14 -178.8(5)
N4 C14 C15 C20 -96.4(6)
N4 C14 C15 C16B 82.1(6)
C19 C18 C17 C16B 1.6(8)
C15 C16B C17 C18 0.2(8)
O2 C19 C18 C17 177.6(5)
C20 C19 C18 C17 -3.3(8)
C21 O2 C19 C20 -171.0(5)
C21 O2 C19 C18 8.1(8)
O2 C19 C20 C15 -177.6(4)
C18 C19 C20 C15 3.3(8)
C19 O2 C21 C22 -176.2(5)
N2 C22 C21 O2 66.7(6)
C33 N2 C22 C21 -160.5(5)
C11 N2 C22 C21 76.9(6)
C12 N1 C23 C24 -160.6(5)
C1 N1 C23 C24 79.5(6)
N5 C24 C23 N1 85.6(6)
C25 N5 C24 C23 -177.0(5)
C24 N5 C25 C26 163.1(5)
N5 C25 C26 C31 -90.0(6)
N5 C25 C26 C27 91.7(6)
C29 C28 C27 C26 -1.8(8)
C31 C26 C27 C28 0.4(8)
C25 C26 C27 C28 178.7(5)
C30 C29 C28 C27 3.2(8)
C31 C30 C29 C28 -3.3(8)
O3 C30 C29 C28 177.1(5)
C32 O3 C30 C31 -176.5(5)
C32 O3 C30 C29 3.2(7)
O3 C30 C31 C26 -178.3(4)
C29 C30 C31 C26 2.0(8)
C27 C26 C31 C30 -0.5(8)
C25 C26 C31 C30 -178.8(5)
C30 O3 C32 C33 176.8(4)
C22 N2 C33 C32 74.4(6)
C11 N2 C33 C32 -163.1(5)
O3 C32 C33 N2 64.4(6)
